data_4036458
loop_
_publ_author_name
'Moreno-Yruela, Carlos'
'Gar\'in, Javier'
'Orduna, Jes\'us'
'Franco, Santiago'
'Quintero, Estefan\'ia'
'L\'opez Navarrete, Juan T'
'Diosdado, Beatriz E.'
'Villacampa, Bel\'en'
'Casado, Juan'
'Andreu, Raquel'

_publ_section_title
;
 D-\p-A Compounds with Tunable Intramolecular Charge Transfer Achieved by
 Incorporation of Butenolide Nitriles as Acceptor Moieties.
;
_journal_issue 24
_journal_name_full 'The Journal of organic chemistry'
_journal_page_first 12115
_journal_page_last 12128
_journal_paper_doi 10.1021/acs.joc.5b02051
_journal_volume 80
_journal_year 2015
_chemical_formula_moiety 'C22 H16 N2 O2 S1'
_chemical_formula_sum 'C22 H16 N2 O2 S'
_chemical_formula_weight 372.43
_space_group_crystal_system monoclinic
_space_group_IT_number 14
_space_group_name_Hall '-P 2ybc'
_space_group_name_H-M_alt 'P 1 21/c 1'
_atom_sites_solution_hydrogens geom
_audit_creation_method SHELXL-2013
_audit_update_record
;
2014-04-09 # Formatted by publCIF

;
_cell_angle_alpha 90
_cell_angle_beta 95.477(3)
_cell_angle_gamma 90
_cell_formula_units_Z 4
_cell_length_a 10.0969(3)
_cell_length_b 9.8861(3)
_cell_length_c 18.7766(6)
_cell_measurement_reflns_used 4749
_cell_measurement_temperature 295(1)
_cell_measurement_theta_max 27.0960
_cell_measurement_theta_min 3.7250
_cell_volume 1865.70(10)
_computing_cell_refinement
;
CrysAlisPro, Agilent Technologies,
Version 1.171.37.31 (release 14-01-2014 CrysAlis171 .NET)
(compiled Jan 14 2014,18:38:05)
;
_computing_data_collection
;
CrysAlisPro, Agilent Technologies,
Version 1.171.37.31 (release 14-01-2014 CrysAlis171 .NET)
(compiled Jan 14 2014,18:38:05)
;
_computing_data_reduction
;
CrysAlisPro, Agilent Technologies,
Version 1.171.37.31 (release 14-01-2014 CrysAlis171 .NET)
(compiled Jan 14 2014,18:38:05)
;
_computing_molecular_graphics 'Diamond 3.2i'
_computing_publication_material 'SHELXL-2013 (Sheldrick, 2013)'
_computing_structure_refinement 'SHELXL-2013 (Sheldrick, 2013)'
_computing_structure_solution
;
SIR-92,
A. Altomare, G. Cascarano, C. Giacovazzo and A. Guagliardi, J. Appl.
 Crystallogr., 1994, 27, 435.
;
_diffrn_ambient_temperature 295(1)
_diffrn_detector 'CCD plate'
_diffrn_detector_area_resol_mean 16.3990
_diffrn_detector_type Sapphire3
_diffrn_measured_fraction_theta_full 0.998
_diffrn_measured_fraction_theta_max 0.998
_diffrn_measurement_device 'four-circle diffractometer'
_diffrn_measurement_device_type 'Xcalibur, Sapphire3'
_diffrn_measurement_method \w-scans
_diffrn_radiation_monochromator graphite
_diffrn_radiation_probe x-ray
_diffrn_radiation_type MoK\a
_diffrn_radiation_wavelength 0.71073
_diffrn_reflns_av_R_equivalents 0.0265
_diffrn_reflns_av_unetI/netI 0.0252
_diffrn_reflns_Laue_measured_fraction_full 0.998
_diffrn_reflns_Laue_measured_fraction_max 0.998
_diffrn_reflns_limit_h_max 12
_diffrn_reflns_limit_h_min -12
_diffrn_reflns_limit_k_max 11
_diffrn_reflns_limit_k_min -11
_diffrn_reflns_limit_l_max 22
_diffrn_reflns_limit_l_min -22
_diffrn_reflns_number 13690
_diffrn_reflns_point_group_measured_fraction_full 0.998
_diffrn_reflns_point_group_measured_fraction_max 0.998
_diffrn_reflns_theta_full 25.000
_diffrn_reflns_theta_max 24.996
_diffrn_reflns_theta_min 2.890
_diffrn_source 'Enhance (Mo) X-ray Source'
_exptl_absorpt_coefficient_mu 0.193
_exptl_absorpt_correction_T_max 1.00000
_exptl_absorpt_correction_T_min 0.96873
_exptl_absorpt_correction_type multi-scan
_exptl_absorpt_process_details
;
CrysAlisPro, Agilent Technologies,
Version 1.171.37.31 (release 14-01-2014 CrysAlis171 .NET)
(compiled Jan 14 2014,18:38:05)
Multi-scan absorption correction using spherical harmonics,
 implemented in SCALE3 ABSPACK scaling algorithm.
;
_exptl_crystal_colour green
_exptl_crystal_density_diffrn 1.326
_exptl_crystal_description block
_exptl_crystal_F_000 776
_exptl_crystal_size_max 0.280
_exptl_crystal_size_mid 0.250
_exptl_crystal_size_min 0.150
_refine_diff_density_max 0.140
_refine_diff_density_min -0.235
_refine_diff_density_rms 0.034
_refine_ls_extinction_method none
_refine_ls_goodness_of_fit_ref 1.035
_refine_ls_hydrogen_treatment constr
_refine_ls_matrix_type full
_refine_ls_number_parameters 244
_refine_ls_number_reflns 3269
_refine_ls_number_restraints 0
_refine_ls_restrained_S_all 1.035
_refine_ls_R_factor_all 0.0458
_refine_ls_R_factor_gt 0.0360
_refine_ls_shift/su_max 0.001
_refine_ls_shift/su_mean 0.000
_refine_ls_structure_factor_coef Fsqd
_refine_ls_weighting_details 'w=1/[\s^2^(Fo^2^)+(0.0414P)^2^+0.4645P] where P=(Fo^2^+2Fc^2^)/3'
_refine_ls_weighting_scheme calc
_refine_ls_wR_factor_gt 0.0859
_refine_ls_wR_factor_ref 0.0913
_reflns_Friedel_coverage 0.000
_reflns_number_gt 2738
_reflns_number_total 3269
_reflns_threshold_expression 'I > 2\s(I)'
_cod_data_source_file jo5b02051_si_002.cif
_cod_data_source_block shelx
_cod_original_sg_symbol_H-M 'P 21/c'
_cod_database_code 4036458
_shelx_space_group_comment
;
The symmetry employed for this shelxl refinement is uniquely defined
by the following loop, which should always be used as a source of
symmetry information in preference to the above space-group names.
They are only intended as comments.
;
_shelx_estimated_absorpt_t_min 0.948
_shelx_estimated_absorpt_t_max 0.972
_shelxl_version_number 2013-4

loop_
_space_group_symop_operation_xyz
'x, y, z'
'-x, y+1/2, -z+1/2'
'-x, -y, -z'
'x, -y-1/2, z-1/2'

loop_
_atom_site_label
_atom_site_type_symbol
_atom_site_fract_x
_atom_site_fract_y
_atom_site_fract_z
_atom_site_U_iso_or_equiv
_atom_site_adp_type
_atom_site_occupancy
_atom_site_site_symmetry_order
_atom_site_calc_flag
_atom_site_refinement_flags_posn
_atom_site_refinement_flags_adp
S1 S -0.21712(4) -0.09232(4) 0.55482(2) 0.04393(15) Uani 1 1 d . .
C1 C -0.21056(16) 0.05445(16) 0.50424(9) 0.0373(4) Uani 1 1 d . .
N1 N -0.30496(13) 0.05354(13) 0.44790(7) 0.0378(3) Uani 1 1 d . .
C2 C -0.38436(15) -0.06274(16) 0.44274(9) 0.0355(4) Uani 1 1 d . .
C3 C -0.48755(17) -0.09158(18) 0.39062(9) 0.0439(4) Uani 1 1 d . .
H3 H -0.5100 -0.0318 0.3532 0.053 Uiso 1 1 calc R U
C4 C -0.55567(18) -0.2115(2) 0.39606(10) 0.0514(5) Uani 1 1 d . .
H4 H -0.6248 -0.2328 0.3616 0.062 Uiso 1 1 calc R U
C5 C -0.52354(19) -0.30040(19) 0.45144(10) 0.0527(5) Uani 1 1 d . .
H5 H -0.5719 -0.3800 0.4541 0.063 Uiso 1 1 calc R U
C6 C -0.42044(18) -0.27298(18) 0.50307(10) 0.0473(4) Uani 1 1 d . .
H6 H -0.3983 -0.3334 0.5402 0.057 Uiso 1 1 calc R U
C7 C -0.35081(16) -0.15318(16) 0.49816(9) 0.0369(4) Uani 1 1 d . .
C8 C -0.32320(19) 0.16607(17) 0.39666(9) 0.0461(4) Uani 1 1 d . .
H8A H -0.3040 0.2506 0.4218 0.055 Uiso 1 1 calc R U
H8B H -0.4154 0.1685 0.3767 0.055 Uiso 1 1 calc R U
C9 C -0.2352(3) 0.1539(2) 0.33688(12) 0.0831(8) Uani 1 1 d . .
H9A H -0.2504 0.2295 0.3050 0.125 Uiso 1 1 calc R U
H9B H -0.2553 0.0714 0.3111 0.125 Uiso 1 1 calc R U
H9C H -0.1438 0.1531 0.3563 0.125 Uiso 1 1 calc R U
C10 C -0.11892(16) 0.15785(17) 0.51991(9) 0.0415(4) Uani 1 1 d . .
H10 H -0.1161 0.2282 0.4872 0.050 Uiso 1 1 calc R U
C11 C -0.03207(16) 0.16184(16) 0.58117(9) 0.0397(4) Uani 1 1 d . .
H11 H -0.0386 0.0932 0.6145 0.048 Uiso 1 1 calc R U
C12 C 0.06361(16) 0.25943(16) 0.59688(9) 0.0378(4) Uani 1 1 d . .
C13 C 0.15252(15) 0.28238(16) 0.65759(8) 0.0351(4) Uani 1 1 d . .
C14 C 0.23124(16) 0.39114(16) 0.64150(9) 0.0376(4) Uani 1 1 d . .
C15 C 0.18857(16) 0.43842(16) 0.57051(9) 0.0381(4) Uani 1 1 d . .
O1 O 0.08476(11) 0.35552(11) 0.54471(6) 0.0405(3) Uani 1 1 d . .
O2 O 0.22556(13) 0.53052(12) 0.53482(7) 0.0518(3) Uani 1 1 d . .
C16 C 0.32959(19) 0.4589(2) 0.68657(10) 0.0528(5) Uani 1 1 d . .
N2 N 0.4072(2) 0.5167(2) 0.72236(11) 0.0934(7) Uani 1 1 d . .
C17 C 0.15861(17) 0.20703(17) 0.72528(9) 0.0400(4) Uani 1 1 d . .
C18 C 0.0434(2) 0.1761(2) 0.75696(11) 0.0581(5) Uani 1 1 d . .
H18 H -0.0389 0.2036 0.7354 0.070 Uiso 1 1 calc R U
C19 C 0.0510(2) 0.1044(2) 0.82056(12) 0.0746(7) Uani 1 1 d . .
H19 H -0.0264 0.0851 0.8418 0.090 Uiso 1 1 calc R U
C20 C 0.1715(3) 0.0616(2) 0.85254(11) 0.0721(7) Uani 1 1 d . .
H20 H 0.1757 0.0124 0.8949 0.087 Uiso 1 1 calc R U
C21 C 0.2852(2) 0.0916(2) 0.82200(10) 0.0634(6) Uani 1 1 d . .
H21 H 0.3669 0.0621 0.8435 0.076 Uiso 1 1 calc R U
C22 C 0.27978(19) 0.16539(19) 0.75933(9) 0.0492(5) Uani 1 1 d . .
H22 H 0.3582 0.1874 0.7397 0.059 Uiso 1 1 calc R U

loop_
_atom_site_aniso_label
_atom_site_aniso_U_11
_atom_site_aniso_U_22
_atom_site_aniso_U_33
_atom_site_aniso_U_23
_atom_site_aniso_U_13
_atom_site_aniso_U_12
S1 0.0456(3) 0.0391(3) 0.0447(3) 0.00434(19) -0.0081(2) -0.00382(19)
C1 0.0361(9) 0.0375(9) 0.0377(9) -0.0029(7) -0.0001(7) 0.0004(7)
N1 0.0407(8) 0.0353(7) 0.0363(8) 0.0006(6) -0.0023(6) -0.0039(6)
C2 0.0351(8) 0.0352(8) 0.0368(9) -0.0058(7) 0.0056(7) -0.0036(7)
C3 0.0434(10) 0.0494(10) 0.0377(10) -0.0045(8) -0.0022(8) -0.0031(8)
C4 0.0421(10) 0.0584(12) 0.0523(12) -0.0138(9) -0.0030(9) -0.0107(9)
C5 0.0506(11) 0.0465(11) 0.0617(13) -0.0090(9) 0.0091(10) -0.0154(9)
C6 0.0531(11) 0.0410(10) 0.0483(11) 0.0014(8) 0.0073(9) -0.0071(8)
C7 0.0370(9) 0.0370(9) 0.0369(9) -0.0028(7) 0.0040(7) -0.0007(7)
C8 0.0552(11) 0.0384(10) 0.0425(10) 0.0038(8) -0.0062(9) -0.0052(8)
C9 0.135(2) 0.0611(14) 0.0584(14) 0.0055(11) 0.0360(15) -0.0069(14)
C10 0.0422(10) 0.0375(9) 0.0437(10) 0.0011(8) -0.0019(8) -0.0057(8)
C11 0.0399(9) 0.0359(9) 0.0426(10) -0.0002(7) -0.0001(8) -0.0043(7)
C12 0.0387(9) 0.0355(9) 0.0385(9) 0.0012(7) -0.0004(7) -0.0026(7)
C13 0.0336(8) 0.0376(9) 0.0340(9) -0.0044(7) 0.0033(7) 0.0005(7)
C14 0.0370(9) 0.0391(9) 0.0363(9) -0.0076(7) 0.0013(7) -0.0039(7)
C15 0.0398(9) 0.0337(9) 0.0411(10) -0.0065(8) 0.0045(8) -0.0033(7)
O1 0.0452(7) 0.0368(6) 0.0378(7) 0.0015(5) -0.0050(5) -0.0065(5)
O2 0.0637(8) 0.0404(7) 0.0509(8) 0.0031(6) 0.0042(6) -0.0122(6)
C16 0.0538(11) 0.0604(12) 0.0433(11) -0.0047(9) 0.0005(9) -0.0169(10)
N2 0.0910(15) 0.1141(17) 0.0705(13) -0.0156(12) -0.0158(12) -0.0517(14)
C17 0.0434(10) 0.0413(9) 0.0348(9) -0.0042(7) 0.0015(7) -0.0052(8)
C18 0.0479(11) 0.0761(14) 0.0500(12) 0.0091(10) 0.0041(9) -0.0122(10)
C19 0.0762(16) 0.0927(17) 0.0565(14) 0.0166(12) 0.0146(12) -0.0283(14)
C20 0.1019(19) 0.0738(15) 0.0391(12) 0.0121(10) -0.0013(12) -0.0085(13)
C21 0.0746(15) 0.0757(15) 0.0378(11) 0.0021(10) -0.0063(10) 0.0121(12)
C22 0.0497(11) 0.0607(12) 0.0366(10) -0.0039(9) 0.0011(8) 0.0028(9)

loop_
_atom_type_symbol
_atom_type_description
_atom_type_scat_dispersion_real
_atom_type_scat_dispersion_imag
_atom_type_scat_source
C C 0.0033 0.0016 'International Tables Vol C Tables 4.2.6.8 and 6.1.1.4'
H H 0.0000 0.0000 'International Tables Vol C Tables 4.2.6.8 and 6.1.1.4'
N N 0.0061 0.0033 'International Tables Vol C Tables 4.2.6.8 and 6.1.1.4'
O O 0.0106 0.0060 'International Tables Vol C Tables 4.2.6.8 and 6.1.1.4'
S S 0.1246 0.1234 'International Tables Vol C Tables 4.2.6.8 and 6.1.1.4'

loop_
_geom_angle_atom_site_label_1
_geom_angle_atom_site_label_2
_geom_angle_atom_site_label_3
_geom_angle
C1 S1 C7 91.28(8)
N1 C1 C10 125.04(15)
N1 C1 S1 111.12(12)
C10 C1 S1 123.83(13)
C1 N1 C2 114.52(13)
C1 N1 C8 122.72(14)
C2 N1 C8 122.75(13)
C7 C2 C3 120.56(15)
C7 C2 N1 112.32(14)
C3 C2 N1 127.11(15)
C4 C3 C2 118.02(17)
C4 C3 H3 121.0
C2 C3 H3 121.0
C5 C4 C3 121.44(17)
C5 C4 H4 119.3
C3 C4 H4 119.3
C4 C5 C6 120.86(17)
C4 C5 H5 119.6
C6 C5 H5 119.6
C5 C6 C7 118.36(17)
C5 C6 H6 120.8
C7 C6 H6 120.8
C6 C7 C2 120.75(16)
C6 C7 S1 128.51(14)
C2 C7 S1 110.74(12)
N1 C8 C9 112.49(16)
N1 C8 H8A 109.1
C9 C8 H8A 109.1
N1 C8 H8B 109.1
C9 C8 H8B 109.1
H8A C8 H8B 107.8
C8 C9 H9A 109.5
C8 C9 H9B 109.5
H9A C9 H9B 109.5
C8 C9 H9C 109.5
H9A C9 H9C 109.5
H9B C9 H9C 109.5
C11 C10 C1 123.69(16)
C11 C10 H10 118.2
C1 C10 H10 118.2
C12 C11 C10 125.18(16)
C12 C11 H11 117.4
C10 C11 H11 117.4
C11 C12 O1 118.54(14)
C11 C12 C13 132.06(15)
O1 C12 C13 109.38(13)
C14 C13 C12 106.52(14)
C14 C13 C17 127.13(14)
C12 C13 C17 126.33(14)
C13 C14 C16 128.49(16)
C13 C14 C15 109.04(14)
C16 C14 C15 122.19(15)
O2 C15 O1 121.06(15)
O2 C15 C14 132.54(15)
O1 C15 C14 106.39(13)
C15 O1 C12 108.64(12)
N2 C16 C14 178.2(2)
C22 C17 C18 118.33(17)
C22 C17 C13 120.74(15)
C18 C17 C13 120.93(16)
C19 C18 C17 120.2(2)
C19 C18 H18 119.9
C17 C18 H18 119.9
C20 C19 C18 120.6(2)
C20 C19 H19 119.7
C18 C19 H19 119.7
C21 C20 C19 119.8(2)
C21 C20 H20 120.1
C19 C20 H20 120.1
C20 C21 C22 120.4(2)
C20 C21 H21 119.8
C22 C21 H21 119.8
C21 C22 C17 120.72(18)
C21 C22 H22 119.6
C17 C22 H22 119.6

loop_
_geom_bond_atom_site_label_1
_geom_bond_atom_site_label_2
_geom_bond_distance
S1 C1 1.7389(17)
S1 C7 1.7441(17)
C1 N1 1.355(2)
C1 C10 1.391(2)
N1 C2 1.400(2)
N1 C8 1.471(2)
C2 C7 1.389(2)
C2 C3 1.389(2)
C3 C4 1.379(3)
C3 H3 0.9300
C4 C5 1.376(3)
C4 H4 0.9300
C5 C6 1.380(2)
C5 H5 0.9300
C6 C7 1.385(2)
C6 H6 0.9300
C8 C9 1.501(3)
C8 H8A 0.9700
C8 H8B 0.9700
C9 H9A 0.9600
C9 H9B 0.9600
C9 H9C 0.9600
C10 C11 1.379(2)
C10 H10 0.9300
C11 C12 1.377(2)
C11 H11 0.9300
C12 O1 1.3955(19)
C12 C13 1.401(2)
C13 C14 1.387(2)
C13 C17 1.470(2)
C14 C16 1.411(2)
C14 C15 1.439(2)
C15 O2 1.2106(19)
C15 O1 1.3813(19)
C16 N2 1.137(2)
C17 C22 1.388(2)
C17 C18 1.390(2)
C18 C19 1.385(3)
C18 H18 0.9300
C19 C20 1.371(3)
C19 H19 0.9300
C20 C21 1.364(3)
C20 H20 0.9300
C21 C22 1.381(3)
C21 H21 0.9300
C22 H22 0.9300

loop_
_geom_hbond_atom_site_label_D
_geom_hbond_atom_site_label_H
_geom_hbond_atom_site_label_A
_geom_hbond_distance_DH
_geom_hbond_distance_HA
_geom_hbond_distance_DA
_geom_hbond_angle_DHA
_geom_hbond_site_symmetry_A
C8 H8A O2 0.97 2.42 3.374(2) 168.1 3_566
C10 H10 O2 0.93 2.64 3.391(2) 137.7 3_566
C3 H3 N2 0.93 2.52 3.319(3) 143.9 4_465
C11 H11 S1 0.93 2.74 3.1421(16) 107.4 .

loop_
_geom_torsion_atom_site_label_1
_geom_torsion_atom_site_label_2
_geom_torsion_atom_site_label_3
_geom_torsion_atom_site_label_4
_geom_torsion
C7 S1 C1 N1 -0.39(12)
C7 S1 C1 C10 -179.84(15)
C10 C1 N1 C2 179.09(15)
S1 C1 N1 C2 -0.36(17)
C10 C1 N1 C8 -1.4(3)
S1 C1 N1 C8 179.18(12)
C1 N1 C2 C7 1.2(2)
C8 N1 C2 C7 -178.37(14)
C1 N1 C2 C3 -179.56(16)
C8 N1 C2 C3 0.9(3)
C7 C2 C3 C4 0.5(2)
N1 C2 C3 C4 -178.70(16)
C2 C3 C4 C5 0.3(3)
C3 C4 C5 C6 -0.8(3)
C4 C5 C6 C7 0.6(3)
C5 C6 C7 C2 0.2(3)
C5 C6 C7 S1 -179.83(14)
C3 C2 C7 C6 -0.8(2)
N1 C2 C7 C6 178.54(15)
C3 C2 C7 S1 179.26(13)
N1 C2 C7 S1 -1.41(17)
C1 S1 C7 C6 -178.92(16)
C1 S1 C7 C2 1.03(13)
C1 N1 C8 C9 86.7(2)
C2 N1 C8 C9 -93.8(2)
N1 C1 C10 C11 173.78(16)
S1 C1 C10 C11 -6.9(2)
C1 C10 C11 C12 177.04(16)
C10 C11 C12 O1 -6.5(3)
C10 C11 C12 C13 175.45(17)
C11 C12 C13 C14 176.50(18)
O1 C12 C13 C14 -1.70(18)
C11 C12 C13 C17 -4.6(3)
O1 C12 C13 C17 177.23(14)
C12 C13 C14 C16 175.35(17)
C17 C13 C14 C16 -3.6(3)
C12 C13 C14 C15 1.39(18)
C17 C13 C14 C15 -177.54(15)
C13 C14 C15 O2 178.61(18)
C16 C14 C15 O2 4.2(3)
C13 C14 C15 O1 -0.58(18)
C16 C14 C15 O1 -174.99(15)
O2 C15 O1 C12 -179.78(15)
C14 C15 O1 C12 -0.48(17)
C11 C12 O1 C15 -177.11(14)
C13 C12 O1 C15 1.37(17)
C14 C13 C17 C22 -45.9(2)
C12 C13 C17 C22 135.34(18)
C14 C13 C17 C18 133.82(19)
C12 C13 C17 C18 -44.9(3)
C22 C17 C18 C19 -0.6(3)
C13 C17 C18 C19 179.65(19)
C17 C18 C19 C20 -0.8(3)
C18 C19 C20 C21 0.9(4)
C19 C20 C21 C22 0.4(3)
C20 C21 C22 C17 -1.9(3)
C18 C17 C22 C21 1.9(3)
C13 C17 C22 C21 -178.33(17)
